data_7701298
loop_
_publ_author_name
'Fugel, Malte'
'Ponomarenko, Maksym'
'Hesse, Maxie F.'
'Malaspina, Lorraine Andrade'
'Kleemiss, Florian'
'Sugimoto, Kunihisa'
'Genoni, Alessandro'
'R\"oschenthaler, Gerd-Volker'
'Grabowsky, Simon'

_publ_section_title
;
 Complementary bonding analysis of the N -- Si interaction in
 pentacoordinated silicon compounds using quantum crystallography
;
_journal_name_full 'Dalton Transactions'
_journal_paper_doi 10.1039/C9DT02772F
_journal_year 2019
_chemical_absolute_configuration unk
_chemical_compound_source 'synthesis as described'
_chemical_formula_moiety '2(C20 H23 F N Si), 2(B F4), C H2 Cl2'
_chemical_formula_sum 'C41 H48 B2 Cl2 F10 N2 Si2'
_chemical_formula_weight 907.51
_space_group_IT_number 7
_space_group_name_Hall 'P -2yac'
_space_group_name_H-M_alt 'P 1 n 1'
_symmetry_cell_setting monoclinic
_symmetry_Int_Tables_number 7
_symmetry_space_group_name_Hall 'P -2yac'
_symmetry_space_group_name_H-M 'P 1 n 1'
_atom_sites_solution_hydrogens mixed
_audit_creation_date 2019-06-13T14:24:16-00:00
_audit_creation_method 'WinGX routine CIF_UPDATE'
_audit_update_record
;
2019-07-02 deposited with the CCDC.    2019-09-30 downloaded from the CCDC.
;
_cell_angle_alpha 90
_cell_angle_beta 99.58(3)
_cell_angle_gamma 90
_cell_formula_units_Z 2
_cell_length_a 13.131(3)
_cell_length_b 7.7980(16)
_cell_length_c 21.291(4)
_cell_measurement_reflns_used 154629
_cell_measurement_temperature 20(10)
_cell_measurement_theta_max 26.51
_cell_measurement_theta_min 0.55
_cell_measurement_wavelength 0.4015
_cell_volume 2149.7(8)
_computing_cell_refinement 'CrystalClear (Rigaku/MSC Inc., 2006)'
_computing_data_collection 'CrystalClear (Rigaku/MSC Inc., 2006)'
_computing_data_reduction 'CrystalClear (Rigaku/MSC Inc., 2006), SORTAV (Blessing, 1995)'
_computing_publication_material 'WinGX publication routines (Farrugia, 2012)'
_computing_structure_refinement 'SHELXL-2014/7 (Sheldrick, 2014)'
_computing_structure_solution 'SHELXT-2014 (Sheldrick, 2014)'
_diffrn_ambient_temperature 20(10)
_diffrn_detector 'SPring-8 BL02B1 Curved Imaging Plate'
_diffrn_detector_area_resol_mean 10
_diffrn_measured_fraction_theta_full 0.999
_diffrn_measured_fraction_theta_max 0.995
_diffrn_measurement_device 'quarter \C-circle diffractometer'
_diffrn_measurement_device_type IPDSC-Q
_diffrn_measurement_method 'phi or omega oscillation scans'
_diffrn_orient_matrix_type fs_process
_diffrn_orient_matrix_UB_11 0.001761
_diffrn_orient_matrix_UB_12 -0.003396
_diffrn_orient_matrix_UB_13 -0.046758
_diffrn_orient_matrix_UB_21 -0.014076
_diffrn_orient_matrix_UB_22 -0.126055
_diffrn_orient_matrix_UB_23 -0.000417
_diffrn_orient_matrix_UB_31 -0.075921
_diffrn_orient_matrix_UB_32 0.023292
_diffrn_orient_matrix_UB_33 -0.009073
_diffrn_radiation_monochromator graphite
_diffrn_radiation_probe x-ray
_diffrn_radiation_type synchrotron
_diffrn_radiation_wavelength 0.4015
_diffrn_reflns_av_R_equivalents 0.0435
_diffrn_reflns_av_unetI/netI 0.0324
_diffrn_reflns_Laue_measured_fraction_full 0.999
_diffrn_reflns_Laue_measured_fraction_max 0.995
_diffrn_reflns_limit_h_max 29
_diffrn_reflns_limit_h_min -29
_diffrn_reflns_limit_k_max 17
_diffrn_reflns_limit_k_min -16
_diffrn_reflns_limit_l_max 47
_diffrn_reflns_limit_l_min -47
_diffrn_reflns_number 134595
_diffrn_reflns_point_group_measured_fraction_full 0.999
_diffrn_reflns_point_group_measured_fraction_max 0.995
_diffrn_reflns_theta_full 13.94
_diffrn_reflns_theta_max 26.495
_diffrn_reflns_theta_min 0.963
_diffrn_source 'SPring-8 BL02'
_diffrn_standards_number 0
_exptl_absorpt_coefficient_mu 0.073
_exptl_absorpt_correction_type none
_exptl_crystal_colour colorless
_exptl_crystal_density_diffrn 1.402
_exptl_crystal_density_method 'not measured'
_exptl_crystal_description needle
_exptl_crystal_F_000 940
_exptl_crystal_size_max 0.25
_exptl_crystal_size_mid 0.18
_exptl_crystal_size_min 0.13
_refine_diff_density_max 1.647
_refine_diff_density_min -0.878
_refine_diff_density_rms 0.125
_refine_ls_abs_structure_details
;
 Refined as an inversion twin.
;
_refine_ls_abs_structure_Flack 0.49(12)
_refine_ls_extinction_method none
_refine_ls_goodness_of_fit_ref 0.994
_refine_ls_hydrogen_treatment mixed
_refine_ls_matrix_type full
_refine_ls_number_constraints 0
_refine_ls_number_parameters 575
_refine_ls_number_reflns 44848
_refine_ls_number_restraints 16
_refine_ls_restrained_S_all 0.994
_refine_ls_R_factor_all 0.0754
_refine_ls_R_factor_gt 0.0602
_refine_ls_shift/su_max 0.001
_refine_ls_shift/su_mean 0
_refine_ls_structure_factor_coef Fsqd
_refine_ls_weighting_details 'w=1/[\s^2^(Fo^2^)+(0.1280P)^2^] where P=(Fo^2^+2Fc^2^)/3'
_refine_ls_weighting_scheme calc
_refine_ls_wR_factor_gt 0.1705
_refine_ls_wR_factor_ref 0.1818
_reflns_Friedel_coverage 0.999
_reflns_Friedel_fraction_full 0.999
_reflns_Friedel_fraction_max 0.995
_reflns_number_gt 34497
_reflns_number_total 44848
_reflns_threshold_expression 'I > 2\s(I)'
_cod_data_source_file c9dt02772f2.cif
_cod_data_source_block F_bridged_prot
_cod_original_sg_symbol_H-M 'P n'
_cod_database_code 7701298

loop_
_symmetry_equiv_pos_as_xyz
'x, y, z'
'x+1/2, -y, z+1/2'

loop_
_atom_site_label
_atom_site_type_symbol
_atom_site_fract_x
_atom_site_fract_y
_atom_site_fract_z
_atom_site_U_iso_or_equiv
_atom_site_adp_type
_atom_site_occupancy
_atom_site_site_symmetry_order
_atom_site_calc_flag
_atom_site_refinement_flags_posn
_atom_site_refinement_flags_adp
_atom_site_refinement_flags_occupancy
_atom_site_disorder_assembly
_atom_site_disorder_group
Si1 Si 0.64698(2) 0.30251(5) 0.36644(2) 0.01569(5) Uani 1 1 d D . . . .
F1 F 0.58782(7) 0.29693(12) 0.42752(4) 0.01895(13) Uani 1 1 d D . . . .
N1 N 0.68119(8) 0.52264(13) 0.52083(5) 0.01586(13) Uani 1 1 d D . . . .
C1 C 0.62102(11) 0.08950(19) 0.32828(8) 0.0232(2) Uani 1 1 d D . . . .
H1A H 0.6422 0.0902 0.2873 0.035 Uiso 1 1 calc R U . . .
H1B H 0.5485 0.065 0.3233 0.035 Uiso 1 1 calc R U . . .
H1C H 0.6589 0.0031 0.3545 0.035 Uiso 1 1 calc R U . . .
C2 C 0.68593(8) 0.63566(14) 0.46309(6) 0.01646(15) Uani 1 1 d D . . . .
H2A H 0.6371 0.5926 0.4273 0.02 Uiso 1 1 calc R U . . .
H2B H 0.6648 0.7509 0.4722 0.02 Uiso 1 1 calc R U . . .
C3 C 0.76973(10) 0.54862(18) 0.57402(6) 0.02045(18) Uani 1 1 d . . . . .
H3A H 0.7603 0.478 0.6095 0.031 Uiso 1 1 calc R U . . .
H3B H 0.7727 0.6669 0.5867 0.031 Uiso 1 1 calc R U . . .
H3C H 0.833 0.5177 0.5599 0.031 Uiso 1 1 calc R U . . .
C4 C 0.58014(10) 0.55414(19) 0.54296(7) 0.02157(19) Uani 1 1 d . . . . .
H4A H 0.5783 0.6698 0.5582 0.032 Uiso 1 1 calc R U . . .
H4B H 0.5729 0.4758 0.5767 0.032 Uiso 1 1 calc R U . . .
H4C H 0.5245 0.5371 0.5081 0.032 Uiso 1 1 calc R U . . .
C10 C 0.78898(8) 0.34799(14) 0.39009(6) 0.01561(14) Uani 1 1 d . . . . .
C11 C 0.83993(8) 0.50473(14) 0.41544(5) 0.01449(13) Uani 1 1 d . . . . .
C12 C 0.79172(8) 0.64343(14) 0.44431(5) 0.01527(14) Uani 1 1 d . . . . .
C13 C 0.84584(10) 0.79388(15) 0.46144(6) 0.01792(16) Uani 1 1 d . . . . .
H13 H 0.8124 0.8839 0.4782 0.021 Uiso 1 1 calc R U . . .
C14 C 0.95004(10) 0.81425(17) 0.45425(6) 0.01857(17) Uani 1 1 d . . . . .
H14 H 0.9838 0.9178 0.4646 0.022 Uiso 1 1 calc R U . . .
C15 C 1.00092(9) 0.68012(16) 0.43197(6) 0.01708(15) Uani 1 1 d . . . . .
H15 H 1.0709 0.69 0.4299 0.02 Uiso 1 1 calc R U . . .
C16 C 0.94749(8) 0.52529(15) 0.41184(5) 0.01504(14) Uani 1 1 d . . . . .
C17 C 1.00383(9) 0.39112(16) 0.38788(6) 0.01744(15) Uani 1 1 d . . . . .
H17 H 1.0735 0.4063 0.386 0.021 Uiso 1 1 calc R U . . .
C18 C 0.95632(9) 0.23987(16) 0.36756(6) 0.01857(16) Uani 1 1 d . . . . .
H18 H 0.9938 0.1507 0.3535 0.022 Uiso 1 1 calc R U . . .
C19 C 0.84919(9) 0.22151(15) 0.36835(6) 0.01763(16) Uani 1 1 d . . . . .
H19 H 0.8174 0.1193 0.3535 0.021 Uiso 1 1 calc R U . . .
C20 C 0.58426(9) 0.47804(16) 0.31456(6) 0.01716(15) Uani 1 1 d . . . . .
C21 C 0.47898(10) 0.51448(19) 0.31283(7) 0.02091(19) Uani 1 1 d . . . . .
H21 H 0.4416 0.453 0.3387 0.025 Uiso 1 1 calc R U . . .
C22 C 0.42987(10) 0.6419(2) 0.27269(7) 0.0227(2) Uani 1 1 d . . . . .
H22 H 0.3603 0.6651 0.2722 0.027 Uiso 1 1 calc R U . . .
C23 C 0.48454(10) 0.73408(19) 0.23352(7) 0.02101(19) Uani 1 1 d . . . . .
H23 H 0.4515 0.8182 0.2066 0.025 Uiso 1 1 calc R U . . .
C24 C 0.58947(10) 0.70027(18) 0.23468(6) 0.01970(18) Uani 1 1 d . . . . .
H24 H 0.6262 0.7614 0.2083 0.024 Uiso 1 1 calc R U . . .
C25 C 0.63885(9) 0.57470(16) 0.27541(6) 0.01784(16) Uani 1 1 d . . . . .
H25 H 0.709 0.5546 0.2767 0.021 Uiso 1 1 calc R U . . .
H1 H 0.692(2) 0.415(4) 0.5095(14) 0.019(6) Uiso 1 1 d . . . . .
Si2 Si 0.35195(2) 0.78435(4) 0.64449(2) 0.01525(5) Uani 1 1 d D . . . .
F2 F 0.41054(6) 0.77828(12) 0.58342(4) 0.01831(12) Uani 1 1 d D . . . .
N2 N 0.32477(8) 1.01170(13) 0.49100(5) 0.01583(13) Uani 1 1 d D . . . .
C5 C 0.37587(11) 0.56999(18) 0.68207(8) 0.0229(2) Uani 1 1 d D . . . .
H5A H 0.3432 0.5637 0.7191 0.034 Uiso 1 1 calc R U . . .
H5B H 0.4489 0.5526 0.6943 0.034 Uiso 1 1 calc R U . . .
H5C H 0.3479 0.4829 0.6522 0.034 Uiso 1 1 calc R U . . .
C6 C 0.31698(9) 1.12171(15) 0.54891(6) 0.01633(15) Uani 1 1 d D . . . .
H6A H 0.3644 1.0772 0.5851 0.02 Uiso 1 1 calc R U . . .
H6B H 0.3388 1.2373 0.5409 0.02 Uiso 1 1 calc R U . . .
C7 C 0.23773(11) 1.03717(18) 0.43701(6) 0.02001(18) Uani 1 1 d . . . . .
H7A H 0.2499 0.9705 0.4011 0.03 Uiso 1 1 calc R U . . .
H7B H 0.233 1.1563 0.4255 0.03 Uiso 1 1 calc R U . . .
H7C H 0.1743 1.0011 0.4497 0.03 Uiso 1 1 calc R U . . .
C8 C 0.42705(11) 1.04682(18) 0.47057(8) 0.0223(2) Uani 1 1 d . . . . .
H8A H 0.4301 1.165 0.4583 0.033 Uiso 1 1 calc R U . . .
H8B H 0.4344 0.9748 0.435 0.033 Uiso 1 1 calc R U . . .
H8C H 0.4819 1.0232 0.5053 0.033 Uiso 1 1 calc R U . . .
C30 C 0.21090(8) 0.83440(14) 0.62100(5) 0.01531(14) Uani 1 1 d . . . . .
C31 C 0.16103(8) 0.99143(13) 0.59536(5) 0.01449(13) Uani 1 1 d . . . . .
C32 C 0.21008(8) 1.12929(14) 0.56619(5) 0.01560(14) Uani 1 1 d . . . . .
C33 C 0.15624(10) 1.27916(15) 0.54815(6) 0.01782(16) Uani 1 1 d . . . . .
H33 H 0.1902 1.3681 0.5311 0.021 Uiso 1 1 calc R U . . .
C34 C 0.05208(10) 1.30165(17) 0.55467(6) 0.01934(18) Uani 1 1 d . . . . .
H34 H 0.0185 1.4049 0.5434 0.023 Uiso 1 1 calc R U . . .
C35 C 0.00090(9) 1.16857(16) 0.57789(6) 0.01792(16) Uani 1 1 d . . . . .
H35 H -0.0689 1.1798 0.5801 0.022 Uiso 1 1 calc R U . . .
C36 C 0.05329(8) 1.01363(14) 0.59859(5) 0.01544(14) Uani 1 1 d . . . . .
C37 C -0.00382(9) 0.88237(16) 0.62338(6) 0.01745(16) Uani 1 1 d . . . . .
H37 H -0.0733 0.8994 0.6253 0.021 Uiso 1 1 calc R U . . .
C38 C 0.04272(9) 0.73119(16) 0.64442(6) 0.01862(17) Uani 1 1 d . . . . .
H38 H 0.0048 0.6436 0.6591 0.022 Uiso 1 1 calc R U . . .
C39 C 0.14958(9) 0.71019(15) 0.64345(6) 0.01742(16) Uani 1 1 d . . . . .
H39 H 0.1806 0.6077 0.6586 0.021 Uiso 1 1 calc R U . . .
C40 C 0.41701(9) 0.95738(16) 0.69647(6) 0.01651(15) Uani 1 1 d . . . . .
C41 C 0.52264(10) 0.99168(19) 0.69856(7) 0.02035(18) Uani 1 1 d . . . . .
H41 H 0.5599 0.9279 0.6732 0.024 Uiso 1 1 calc R U . . .
C42 C 0.57245(10) 1.1196(2) 0.73793(7) 0.0222(2) Uani 1 1 d . . . . .
H42 H 0.6419 1.1427 0.7379 0.027 Uiso 1 1 calc R U . . .
C43 C 0.51790(11) 1.21302(18) 0.77731(7) 0.02054(19) Uani 1 1 d . . . . .
H43 H 0.5513 1.2969 0.8042 0.025 Uiso 1 1 calc R U . . .
C44 C 0.41330(10) 1.18056(17) 0.77631(6) 0.01911(17) Uani 1 1 d . . . . .
H44 H 0.3769 1.2424 0.8027 0.023 Uiso 1 1 calc R U . . .
C45 C 0.36322(9) 1.05530(16) 0.73574(6) 0.01735(15) Uani 1 1 d . . . . .
H45 H 0.293 1.0362 0.7346 0.021 Uiso 1 1 calc R U . . .
H2 H 0.329(2) 0.912(4) 0.5034(14) 0.017(5) Uiso 1 1 d . . . . .
B1 B 0.70131(11) 0.10133(17) 0.58177(7) 0.01822(19) Uani 1 1 d D . . . .
F3 F 0.74403(7) 0.16755(12) 0.52990(5) 0.02133(14) Uani 1 1 d D . . . .
F4 F 0.77127(9) 0.1269(2) 0.63708(6) 0.0372(3) Uani 1 1 d D . . . .
F5 F 0.61059(9) 0.18929(16) 0.58551(7) 0.0305(2) Uani 1 1 d D . . . .
F6 F 0.68001(14) -0.07123(15) 0.57199(9) 0.0410(3) Uani 1 1 d D . . . .
B2 B 0.29962(10) 0.59398(17) 0.43016(7) 0.01685(17) Uani 1 1 d D . . . .
F7 F 0.32144(10) 0.41975(13) 0.43861(6) 0.0289(2) Uani 1 1 d D . . . .
F8 F 0.39084(8) 0.68428(14) 0.42971(6) 0.02567(17) Uani 1 1 d D . . . .
F9 F 0.23246(8) 0.62056(17) 0.37314(5) 0.02630(18) Uani 1 1 d D . . . .
F10 F 0.25316(7) 0.65512(12) 0.48104(4) 0.01991(13) Uani 1 1 d D . . . .
Cl1A Cl 0.17439(5) 0.42571(11) 0.22323(3) 0.02883(14) Uani 0.764(3) 1 d . . P A 1
Cl2A Cl 0.31574(4) 0.13899(10) 0.26447(5) 0.0372(3) Uani 0.764(3) 1 d . . P A 1
C9A C 0.21990(15) 0.2779(3) 0.28470(9) 0.0227(3) Uani 0.764(3) 1 d . . P A 1
H9A1 H 0.2481 0.3408 0.323 0.027 Uiso 0.764(3) 1 calc R U P A 1
H9A2 H 0.1623 0.2101 0.294 0.027 Uiso 0.764(3) 1 calc R U P A 1
Cl1B Cl 0.1860(2) 0.3684(6) 0.2436(3) 0.0536(12) Uani 0.236(3) 1 d . . P A 2
Cl2B Cl 0.3261(2) 0.0843(6) 0.28967(13) 0.0488(8) Uani 0.236(3) 1 d . . P A 2
C9B C 0.2810(6) 0.2239(14) 0.2268(4) 0.0329(15) Uani 0.236(3) 1 d . . P A 2
H9B1 H 0.2526 0.1566 0.1897 0.039 Uiso 0.236(3) 1 calc R U P A 2
H9B2 H 0.3389 0.2888 0.2163 0.039 Uiso 0.236(3) 1 calc R U P A 2

loop_
_atom_site_aniso_label
_atom_site_aniso_U_11
_atom_site_aniso_U_22
_atom_site_aniso_U_33
_atom_site_aniso_U_23
_atom_site_aniso_U_13
_atom_site_aniso_U_12
Si1 0.01347(11) 0.01678(12) 0.01656(12) -0.00035(10) 0.00173(9) -0.00148(8)
F1 0.0172(3) 0.0227(3) 0.0174(3) 0.0013(2) 0.0040(2) -0.0029(2)
N1 0.0163(3) 0.0149(3) 0.0167(3) 0.0006(2) 0.0038(2) 0.0011(2)
C1 0.0208(4) 0.0209(4) 0.0273(5) -0.0047(4) 0.0020(4) -0.0039(3)
C2 0.0148(3) 0.0167(3) 0.0179(4) 0.0023(3) 0.0029(3) 0.0018(3)
C3 0.0218(4) 0.0216(4) 0.0170(4) 0.0001(3) 0.0005(3) -0.0005(3)
C4 0.0191(4) 0.0224(5) 0.0250(5) 0.0010(4) 0.0088(4) 0.0013(3)
C10 0.0140(3) 0.0152(3) 0.0170(4) -0.0004(3) 0.0008(3) -0.0005(2)
C11 0.0133(3) 0.0153(3) 0.0145(3) 0.0003(3) 0.0013(2) -0.0004(2)
C12 0.0143(3) 0.0158(3) 0.0158(3) -0.0003(3) 0.0028(3) 0.0001(2)
C13 0.0186(4) 0.0164(3) 0.0194(4) -0.0021(3) 0.0052(3) -0.0018(3)
C14 0.0189(4) 0.0185(4) 0.0186(4) -0.0035(3) 0.0040(3) -0.0044(3)
C15 0.0151(3) 0.0196(4) 0.0164(4) -0.0020(3) 0.0024(3) -0.0030(3)
C16 0.0137(3) 0.0168(3) 0.0144(3) -0.0003(3) 0.0017(3) -0.0008(2)
C17 0.0153(3) 0.0183(4) 0.0187(4) -0.0008(3) 0.0029(3) 0.0002(3)
C18 0.0178(4) 0.0175(4) 0.0206(4) -0.0015(3) 0.0039(3) 0.0015(3)
C19 0.0166(4) 0.0161(3) 0.0200(4) -0.0015(3) 0.0022(3) -0.0001(3)
C20 0.0143(3) 0.0206(4) 0.0162(4) 0.0000(3) 0.0011(3) 0.0003(3)
C21 0.0151(4) 0.0268(5) 0.0212(5) 0.0041(4) 0.0040(3) 0.0014(3)
C22 0.0162(4) 0.0291(5) 0.0227(5) 0.0045(4) 0.0032(3) 0.0032(3)
C23 0.0195(4) 0.0245(5) 0.0185(4) 0.0034(4) 0.0017(3) 0.0032(3)
C24 0.0189(4) 0.0231(5) 0.0170(4) 0.0016(3) 0.0028(3) -0.0006(3)
C25 0.0150(3) 0.0212(4) 0.0172(4) -0.0002(3) 0.0022(3) -0.0002(3)
Si2 0.01458(11) 0.01505(11) 0.01590(12) 0.00038(9) 0.00188(9) 0.00139(8)
F2 0.0171(3) 0.0206(3) 0.0174(3) -0.0015(2) 0.0035(2) 0.0029(2)
N2 0.0177(3) 0.0139(3) 0.0164(3) 0.0001(2) 0.0043(2) -0.0011(2)
C5 0.0208(4) 0.0193(4) 0.0282(5) 0.0051(4) 0.0032(4) 0.0040(3)
C6 0.0174(4) 0.0147(3) 0.0171(4) -0.0012(3) 0.0036(3) -0.0010(2)
C7 0.0233(4) 0.0205(4) 0.0159(4) -0.0001(3) 0.0022(3) 0.0009(3)
C8 0.0209(4) 0.0197(4) 0.0285(6) -0.0014(4) 0.0106(4) -0.0016(3)
C30 0.0155(3) 0.0142(3) 0.0161(3) -0.0004(3) 0.0020(3) 0.0001(2)
C31 0.0151(3) 0.0144(3) 0.0137(3) 0.0003(3) 0.0017(3) 0.0007(2)
C32 0.0168(3) 0.0148(3) 0.0153(3) 0.0001(3) 0.0031(3) 0.0009(2)
C33 0.0209(4) 0.0157(4) 0.0175(4) 0.0023(3) 0.0049(3) 0.0022(3)
C34 0.0208(4) 0.0198(4) 0.0179(4) 0.0030(3) 0.0046(3) 0.0055(3)
C35 0.0169(4) 0.0197(4) 0.0168(4) 0.0007(3) 0.0018(3) 0.0037(3)
C36 0.0150(3) 0.0164(3) 0.0146(3) -0.0001(3) 0.0015(3) 0.0006(2)
C37 0.0147(3) 0.0189(4) 0.0186(4) -0.0001(3) 0.0022(3) -0.0014(3)
C38 0.0162(4) 0.0181(4) 0.0212(4) 0.0007(3) 0.0022(3) -0.0022(3)
C39 0.0170(4) 0.0153(3) 0.0196(4) 0.0014(3) 0.0019(3) -0.0007(3)
C40 0.0153(3) 0.0188(4) 0.0151(3) -0.0003(3) 0.0018(3) 0.0002(3)
C41 0.0160(4) 0.0246(5) 0.0206(4) -0.0033(4) 0.0034(3) -0.0021(3)
C42 0.0167(4) 0.0270(5) 0.0228(5) -0.0037(4) 0.0028(3) -0.0040(3)
C43 0.0197(4) 0.0230(5) 0.0181(4) -0.0022(3) 0.0009(3) -0.0029(3)
C44 0.0185(4) 0.0211(4) 0.0172(4) -0.0020(3) 0.0014(3) 0.0004(3)
C45 0.0162(3) 0.0201(4) 0.0155(3) 0.0002(3) 0.0020(3) 0.0006(3)
B1 0.0178(4) 0.0151(4) 0.0216(5) 0.0020(4) 0.0026(4) 0.0017(3)
F3 0.0237(3) 0.0201(3) 0.0203(3) 0.0026(3) 0.0042(3) 0.0014(2)
F4 0.0245(4) 0.0641(9) 0.0213(4) 0.0071(5) -0.0009(3) -0.0064(5)
F5 0.0244(4) 0.0297(5) 0.0391(6) 0.0065(4) 0.0101(4) 0.0106(3)
F6 0.0606(9) 0.0156(3) 0.0544(8) -0.0063(4) 0.0320(7) -0.0059(4)
B2 0.0175(4) 0.0142(4) 0.0187(4) 0.0001(3) 0.0025(3) -0.0009(3)
F7 0.0392(5) 0.0153(3) 0.0348(5) 0.0032(3) 0.0138(4) 0.0035(3)
F8 0.0196(3) 0.0259(4) 0.0321(5) -0.0050(3) 0.0057(3) -0.0067(3)
F9 0.0219(4) 0.0372(5) 0.0185(3) -0.0028(3) -0.0007(3) 0.0025(3)
F10 0.0205(3) 0.0206(3) 0.0191(3) -0.0031(2) 0.0043(2) -0.0011(2)
Cl1A 0.0227(2) 0.0417(3) 0.02077(19) 0.00371(19) -0.00039(14) -0.00513(19)
Cl2A 0.02042(19) 0.0357(3) 0.0556(6) -0.0240(3) 0.0068(2) -0.00153(17)
C9A 0.0224(7) 0.0281(7) 0.0173(6) -0.0039(5) 0.0023(5) 0.0011(5)
Cl1B 0.0299(10) 0.057(2) 0.069(3) -0.026(2) -0.0060(12) 0.0062(11)
Cl2B 0.0417(12) 0.073(2) 0.0274(9) 0.0173(12) -0.0059(8) -0.0132(12)
C9B 0.026(3) 0.045(4) 0.027(3) -0.006(3) 0.003(2) 0.003(3)

loop_
_atom_type_symbol
_atom_type_description
_atom_type_scat_dispersion_real
_atom_type_scat_dispersion_imag
_atom_type_scat_source
C C -0.0002 0.0004 'International Tables Vol C Tables 4.2.6.8 and 6.1.1.4'
H H 0 0 'International Tables Vol C Tables 4.2.6.8 and 6.1.1.4'
B B -0.0001 0.0002 'International Tables Vol C Tables 4.2.6.8 and 6.1.1.4'
N N 0.0003 0.0009 'International Tables Vol C Tables 4.2.6.8 and 6.1.1.4'
F F 0.0034 0.0029 'International Tables Vol C Tables 4.2.6.8 and 6.1.1.4'
Si Si 0.0249 0.0215 'International Tables Vol C Tables 4.2.6.8 and 6.1.1.4'
Cl Cl 0.052 0.05 'International Tables Vol C Tables 4.2.6.8 and 6.1.1.4'

loop_
_geom_angle_atom_site_label_1
_geom_angle_atom_site_label_2
_geom_angle_atom_site_label_3
_geom_angle
F1 Si1 C1 104.44(6)
F1 Si1 C20 105.76(5)
C1 Si1 C20 111.55(7)
F1 Si1 C10 112.07(6)
C1 Si1 C10 112.79(6)
C20 Si1 C10 109.92(6)
C3 N1 C4 110.90(11)
C3 N1 C2 113.70(10)
C4 N1 C2 108.42(10)
C3 N1 H1 101.4(18)
C4 N1 H1 115.0(18)
C2 N1 H1 107(2)
Si1 C1 H1A 109.5
Si1 C1 H1B 109.5
H1A C1 H1B 109.5
Si1 C1 H1C 109.5
H1A C1 H1C 109.5
H1B C1 H1C 109.5
C12 C2 N1 113.60(9)
C12 C2 H2A 108.8
N1 C2 H2A 108.8
C12 C2 H2B 108.8
N1 C2 H2B 108.8
H2A C2 H2B 107.7
N1 C3 H3A 109.5
N1 C3 H3B 109.5
H3A C3 H3B 109.5
N1 C3 H3C 109.5
H3A C3 H3C 109.5
H3B C3 H3C 109.5
N1 C4 H4A 109.5
N1 C4 H4B 109.5
H4A C4 H4B 109.5
N1 C4 H4C 109.5
H4A C4 H4C 109.5
H4B C4 H4C 109.5
C19 C10 C11 117.91(10)
C19 C10 Si1 111.72(8)
C11 C10 Si1 129.19(8)
C16 C11 C12 116.40(9)
C16 C11 C10 118.03(10)
C12 C11 C10 125.57(10)
C13 C12 C11 120.27(10)
C13 C12 C2 114.69(10)
C11 C12 C2 124.87(10)
C12 C13 C14 121.99(11)
C12 C13 H13 119
C14 C13 H13 119
C15 C14 C13 119.35(11)
C15 C14 H14 120.3
C13 C14 H14 120.3
C14 C15 C16 120.49(11)
C14 C15 H15 119.8
C16 C15 H15 119.8
C17 C16 C15 118.09(10)
C17 C16 C11 120.75(10)
C15 C16 C11 121.16(10)
C18 C17 C16 120.61(11)
C18 C17 H17 119.7
C16 C17 H17 119.7
C17 C18 C19 118.94(11)
C17 C18 H18 120.5
C19 C18 H18 120.5
C10 C19 C18 123.56(11)
C10 C19 H19 118.2
C18 C19 H19 118.2
C25 C20 C21 118.19(11)
C25 C20 Si1 121.80(9)
C21 C20 Si1 120.00(10)
C22 C21 C20 120.79(12)
C22 C21 H21 119.6
C20 C21 H21 119.6
C23 C22 C21 120.25(12)
C23 C22 H22 119.9
C21 C22 H22 119.9
C22 C23 C24 119.88(12)
C22 C23 H23 120.1
C24 C23 H23 120.1
C25 C24 C23 119.87(12)
C25 C24 H24 120.1
C23 C24 H24 120.1
C24 C25 C20 121.01(11)
C24 C25 H25 119.5
C20 C25 H25 119.5
F2 Si2 C5 104.53(6)
F2 Si2 C40 105.46(5)
C5 Si2 C40 111.62(7)
F2 Si2 C30 111.85(6)
C5 Si2 C30 112.98(6)
C40 Si2 C30 110.04(5)
C7 N2 C8 111.04(11)
C7 N2 C6 113.79(10)
C8 N2 C6 108.41(10)
C7 N2 H2 112(2)
C8 N2 H2 104.1(19)
C6 N2 H2 107(2)
Si2 C5 H5A 109.5
Si2 C5 H5B 109.5
H5A C5 H5B 109.5
Si2 C5 H5C 109.5
H5A C5 H5C 109.5
H5B C5 H5C 109.5
C32 C6 N2 114.24(9)
C32 C6 H6A 108.7
N2 C6 H6A 108.7
C32 C6 H6B 108.7
N2 C6 H6B 108.7
H6A C6 H6B 107.6
N2 C7 H7A 109.5
N2 C7 H7B 109.5
H7A C7 H7B 109.5
N2 C7 H7C 109.5
H7A C7 H7C 109.5
H7B C7 H7C 109.5
N2 C8 H8A 109.5
N2 C8 H8B 109.5
H8A C8 H8B 109.5
N2 C8 H8C 109.5
H8A C8 H8C 109.5
H8B C8 H8C 109.5
C39 C30 C31 117.71(10)
C39 C30 Si2 111.40(8)
C31 C30 Si2 129.70(8)
C36 C31 C32 116.31(9)
C36 C31 C30 117.98(10)
C32 C31 C30 125.71(10)
C33 C32 C31 120.18(11)
C33 C32 C6 114.66(10)
C31 C32 C6 125.04(10)
C32 C33 C34 122.44(11)
C32 C33 H33 118.8
C34 C33 H33 118.8
C35 C34 C33 118.89(11)
C35 C34 H34 120.6
C33 C34 H34 120.6
C34 C35 C36 120.86(11)
C34 C35 H35 119.6
C36 C35 H35 119.6
C37 C36 C35 117.94(10)
C37 C36 C31 121.00(10)
C35 C36 C31 121.06(10)
C38 C37 C36 120.48(11)
C38 C37 H37 119.8
C36 C37 H37 119.8
C37 C38 C39 118.98(11)
C37 C38 H38 120.5
C39 C38 H38 120.5
C30 C39 C38 123.70(11)
C30 C39 H39 118.1
C38 C39 H39 118.1
C41 C40 C45 117.93(11)
C41 C40 Si2 120.65(10)
C45 C40 Si2 121.41(9)
C42 C41 C40 121.12(13)
C42 C41 H41 119.4
C40 C41 H41 119.4
C41 C42 C43 119.90(12)
C41 C42 H42 120
C43 C42 H42 120
C44 C43 C42 119.96(12)
C44 C43 H43 120
C42 C43 H43 120
C43 C44 C45 119.93(12)
C43 C44 H44 120
C45 C44 H44 120
C44 C45 C40 121.13(11)
C44 C45 H45 119.4
C40 C45 H45 119.4
F4 B1 F6 110.97(15)
F4 B1 F5 109.56(14)
F6 B1 F5 109.60(13)
F4 B1 F3 108.55(12)
F6 B1 F3 109.50(13)
F5 B1 F3 108.63(11)
F8 B2 F9 109.87(12)
F8 B2 F7 109.61(12)
F9 B2 F7 110.15(12)
F8 B2 F10 108.47(11)
F9 B2 F10 109.09(11)
F7 B2 F10 109.62(11)
Cl2A C9A Cl1A 112.65(12)
Cl2A C9A H9A1 109.1
Cl1A C9A H9A1 109.1
Cl2A C9A H9A2 109.1
Cl1A C9A H9A2 109.1
H9A1 C9A H9A2 107.8
Cl2B C9B Cl1B 113.8(5)
Cl2B C9B H9B1 108.8
Cl1B C9B H9B1 108.8
Cl2B C9B H9B2 108.8
Cl1B C9B H9B2 108.8
H9B1 C9B H9B2 107.7

loop_
_geom_bond_atom_site_label_1
_geom_bond_atom_site_label_2
_geom_bond_distance
Si1 F1 1.6226(10)
Si1 C1 1.8556(15)
Si1 C20 1.8624(13)
Si1 C10 1.8825(12)
N1 C3 1.4955(17)
N1 C4 1.5004(17)
N1 C2 1.5222(16)
N1 H1 0.89(3)
C1 H1A 0.96
C1 H1B 0.96
C1 H1C 0.96
C2 C12 1.5094(16)
C2 H2A 0.97
C2 H2B 0.97
C3 H3A 0.96
C3 H3B 0.96
C3 H3C 0.96
C4 H4A 0.96
C4 H4B 0.96
C4 H4C 0.96
C10 C19 1.3906(17)
C10 C11 1.4535(15)
C11 C16 1.4362(15)
C11 C12 1.4415(16)
C12 C13 1.3886(16)
C13 C14 1.4108(18)
C13 H13 0.93
C14 C15 1.3678(18)
C14 H14 0.93
C15 C16 1.4260(16)
C15 H15 0.93
C16 C17 1.4240(16)
C17 C18 1.3703(18)
C17 H17 0.93
C18 C19 1.4169(18)
C18 H18 0.93
C19 H19 0.93
C20 C25 1.4056(18)
C20 C21 1.4058(17)
C21 C22 1.396(2)
C21 H21 0.93
C22 C23 1.388(2)
C22 H22 0.93
C23 C24 1.3990(19)
C23 H23 0.93
C24 C25 1.3942(18)
C24 H24 0.93
C25 H25 0.93
Si2 F2 1.6179(10)
Si2 C5 1.8573(14)
Si2 C40 1.8603(13)
Si2 C30 1.8773(12)
N2 C7 1.4933(17)
N2 C8 1.5041(17)
N2 C6 1.5193(16)
N2 H2 0.82(3)
C5 H5A 0.96
C5 H5B 0.96
C5 H5C 0.96
C6 C32 1.5104(16)
C6 H6A 0.97
C6 H6B 0.97
C7 H7A 0.96
C7 H7B 0.96
C7 H7C 0.96
C8 H8A 0.96
C8 H8B 0.96
C8 H8C 0.96
C30 C39 1.3939(17)
C30 C31 1.4517(15)
C31 C36 1.4383(16)
C31 C32 1.4455(16)
C32 C33 1.3866(16)
C33 C34 1.4084(18)
C33 H33 0.93
C34 C35 1.3725(19)
C34 H34 0.93
C35 C36 1.4236(16)
C35 H35 0.93
C36 C37 1.4214(17)
C37 C38 1.3685(18)
C37 H37 0.93
C38 C39 1.4162(18)
C38 H38 0.93
C39 H39 0.93
C40 C41 1.4059(17)
C40 C45 1.4062(17)
C41 C42 1.3939(19)
C41 H41 0.93
C42 C43 1.395(2)
C42 H42 0.93
C43 C44 1.3932(19)
C43 H43 0.93
C44 C45 1.3941(18)
C44 H44 0.93
C45 H45 0.93
B1 F4 1.3822(19)
B1 F6 1.3830(18)
B1 F5 1.3883(17)
B1 F3 1.4167(18)
B2 F8 1.3908(16)
B2 F9 1.3922(17)
B2 F7 1.3940(16)
B2 F10 1.4118(17)
Cl1A C9A 1.771(2)
Cl2A C9A 1.767(2)
C9A H9A1 0.97
C9A H9A2 0.97
Cl1B C9B 1.761(9)
Cl2B C9B 1.750(11)
C9B H9B1 0.97
C9B H9B2 0.97

loop_
_geom_hbond_atom_site_label_D
_geom_hbond_atom_site_label_H
_geom_hbond_atom_site_label_A
_geom_hbond_distance_DH
_geom_hbond_distance_HA
_geom_hbond_distance_DA
_geom_hbond_angle_DHA
_geom_hbond_site_symmetry_A
C4 H4A F2 0.96 2.5 3.0652(17) 117.6 .
C4 H4B F5 0.96 2.29 2.992(2) 129.5 .
C4 H4C F8 0.96 2.49 3.321(2) 144.5 .
N1 H1 F1 0.89(3) 2.23(3) 2.7816(15) 120(2) .
N1 H1 F3 0.89(3) 2.07(3) 2.8866(15) 152(3) .
C6 H6A F2 0.97 2.41 2.9867(15) 117.7 .
C8 H8B F8 0.96 2.33 2.9728(19) 123.4 .
N2 H2 F2 0.82(3) 2.13(3) 2.7777(15) 136(3) .
N2 H2 F10 0.82(3) 2.25(3) 2.9316(14) 140(3) .
C9A H9A1 F9 0.97 2.45 3.257(2) 140.1 .
C2 H2A F1 0.97 2.39 2.9808(16) 118.4 .
C2 H2B F6 0.97 2.52 3.2659(19) 134 1_565
C3 H3B F6 0.96 2.37 3.188(2) 142.6 1_565
C4 H4A F6 0.96 2.41 3.220(2) 141.5 1_565
C7 H7B F7 0.96 2.35 3.1776(18) 143.6 1_565
C8 H8A F1 0.96 2.5 3.1218(17) 122.8 1_565
C8 H8A F7 0.96 2.44 3.2448(19) 141 1_565
C8 H8C F5 0.96 2.55 3.327(2) 138.3 1_565
C9B H9B1 F4 0.97 2.51 3.327(10) 141.9 2_454

loop_
_geom_torsion_atom_site_label_1
_geom_torsion_atom_site_label_2
_geom_torsion_atom_site_label_3
_geom_torsion_atom_site_label_4
_geom_torsion
C3 N1 C2 C12 44.40(14)
C4 N1 C2 C12 168.24(10)
F1 Si1 C10 C19 124.14(9)
C1 Si1 C10 C19 6.61(12)
C20 Si1 C10 C19 -118.56(10)
F1 Si1 C10 C11 -68.74(12)
C1 Si1 C10 C11 173.73(11)
C20 Si1 C10 C11 48.56(13)
C19 C10 C11 C16 4.90(16)
Si1 C10 C11 C16 -161.55(9)
C19 C10 C11 C12 -175.09(11)
Si1 C10 C11 C12 18.47(18)
C16 C11 C12 C13 6.06(16)
C10 C11 C12 C13 -173.95(12)
C16 C11 C12 C2 -168.89(10)
C10 C11 C12 C2 11.10(18)
N1 C2 C12 C13 -103.74(12)
N1 C2 C12 C11 71.46(14)
C11 C12 C13 C14 -2.99(19)
C2 C12 C13 C14 172.45(12)
C12 C13 C14 C15 -2.5(2)
C13 C14 C15 C16 4.49(19)
C14 C15 C16 C17 178.78(12)
C14 C15 C16 C11 -1.15(18)
C12 C11 C16 C17 175.99(10)
C10 C11 C16 C17 -4.00(16)
C12 C11 C16 C15 -4.09(16)
C10 C11 C16 C15 175.92(11)
C15 C16 C17 C18 -179.67(12)
C11 C16 C17 C18 0.26(18)
C16 C17 C18 C19 2.50(19)
C11 C10 C19 C18 -2.31(19)
Si1 C10 C19 C18 166.41(11)
C17 C18 C19 C10 -1.5(2)
F1 Si1 C20 C25 149.67(10)
C1 Si1 C20 C25 -97.37(12)
C10 Si1 C20 C25 28.51(12)
F1 Si1 C20 C21 -31.70(12)
C1 Si1 C20 C21 81.26(13)
C10 Si1 C20 C21 -152.86(11)
C25 C20 C21 C22 0.8(2)
Si1 C20 C21 C22 -177.93(12)
C20 C21 C22 C23 0.4(2)
C21 C22 C23 C24 -0.6(2)
C22 C23 C24 C25 -0.3(2)
C23 C24 C25 C20 1.5(2)
C21 C20 C25 C24 -1.67(19)
Si1 C20 C25 C24 176.99(10)
C7 N2 C6 C32 43.36(13)
C8 N2 C6 C32 167.43(10)
F2 Si2 C30 C39 125.22(9)
C5 Si2 C30 C39 7.60(12)
C40 Si2 C30 C39 -117.90(9)
F2 Si2 C30 C31 -67.77(12)
C5 Si2 C30 C31 174.61(11)
C40 Si2 C30 C31 49.10(12)
C39 C30 C31 C36 4.03(16)
Si2 C30 C31 C36 -162.29(9)
C39 C30 C31 C32 -175.66(11)
Si2 C30 C31 C32 18.01(18)
C36 C31 C32 C33 5.57(16)
C30 C31 C32 C33 -174.73(11)
C36 C31 C32 C6 -170.27(10)
C30 C31 C32 C6 9.43(18)
N2 C6 C32 C33 -102.54(12)
N2 C6 C32 C31 73.50(14)
C31 C32 C33 C34 -2.69(19)
C6 C32 C33 C34 173.56(12)
C32 C33 C34 C35 -2.1(2)
C33 C34 C35 C36 3.6(2)
C34 C35 C36 C37 178.68(12)
C34 C35 C36 C31 -0.48(18)
C32 C31 C36 C37 176.80(10)
C30 C31 C36 C37 -2.93(16)
C32 C31 C36 C35 -4.07(16)
C30 C31 C36 C35 176.21(11)
C35 C36 C37 C38 -179.54(12)
C31 C36 C37 C38 -0.38(18)
C36 C37 C38 C39 2.47(19)
C31 C30 C39 C38 -2.09(18)
Si2 C30 C39 C38 166.65(11)
C37 C38 C39 C30 -1.2(2)
F2 Si2 C40 C41 -31.96(12)
C5 Si2 C40 C41 80.97(12)
C30 Si2 C40 C41 -152.75(11)
F2 Si2 C40 C45 149.38(10)
C5 Si2 C40 C45 -97.69(11)
C30 Si2 C40 C45 28.59(12)
C45 C40 C41 C42 -0.5(2)
Si2 C40 C41 C42 -179.20(11)
C40 C41 C42 C43 1.6(2)
C41 C42 C43 C44 -1.2(2)
C42 C43 C44 C45 -0.3(2)
C43 C44 C45 C40 1.5(2)
C41 C40 C45 C44 -1.06(19)
Si2 C40 C45 C44 177.64(10)
